data_7716607
loop_
_publ_author_name
'Jin, Xiaodong'
'Nguyen, Bao-Nguyen T'
'Davies, Robert P.'

_publ_section_title
;
 Synthesis and characterisation of copper(I) complexes with relevance to
 intramolecular Ullmann <i>O</i>,<i>S</i>-arylation.
;
_journal_issue 30
_journal_name_full 'Dalton transactions (Cambridge, England : 2003)'
_journal_page_first 12554
_journal_page_last 12559
_journal_paper_doi 10.1039/d4dt01418a
_journal_volume 53
_journal_year 2024
_chemical_formula_moiety 'C56 H48 Br4 Cu4 N8 S4, 0.5(C7 H8)'
_chemical_formula_sum 'C59.5 H52 Br4 Cu4 N8 S4'
_chemical_formula_weight 1581.13
_space_group_crystal_system triclinic
_space_group_IT_number 2
_space_group_name_Hall '-P 1'
_space_group_name_H-M_alt 'P -1'
_atom_sites_solution_hydrogens mixed
_audit_creation_method SHELXL-2019/3
_audit_update_record
;
2024-04-18 deposited with the CCDC.	2024-07-08 downloaded from the CCDC.
;
_cell_angle_alpha 75.376(4)
_cell_angle_beta 81.788(4)
_cell_angle_gamma 81.693(3)
_cell_formula_units_Z 2
_cell_length_a 10.3465(5)
_cell_length_b 13.9442(4)
_cell_length_c 21.4846(10)
_cell_measurement_reflns_used 5171
_cell_measurement_temperature 173(2)
_cell_measurement_theta_max 73.6760
_cell_measurement_theta_min 4.2740
_cell_volume 2949.4(2)
_computing_cell_refinement 'CrysAlisPro, Rigaku OD'
_computing_data_collection 'CrysAlisPro, Rigaku OD'
_computing_data_reduction 'CrysAlisPro, Rigaku OD'
_computing_molecular_graphics 'Bruker SHELXTL'
_computing_publication_material 'CIFTAB-2014 (Sheldrick, 2014)'
_computing_structure_refinement 'SHELXL-2019/2 (Sheldrick, 2019)'
_computing_structure_solution 'SHELXS-2014 (Sheldrick, 2014)'
_diffrn_ambient_temperature 173(2)
_diffrn_detector_area_resol_mean 10.4115
_diffrn_measured_fraction_theta_full 0.982
_diffrn_measured_fraction_theta_max 0.944
_diffrn_measurement_device_type 'Agilent Xcalibur PX Ultra A'
_diffrn_measurement_method 'omega scans'
_diffrn_radiation_type CuK\a
_diffrn_radiation_wavelength 1.54184
_diffrn_reflns_av_R_equivalents 0.0419
_diffrn_reflns_av_unetI/netI 0.0747
_diffrn_reflns_Laue_measured_fraction_full 0.982
_diffrn_reflns_Laue_measured_fraction_max 0.944
_diffrn_reflns_limit_h_max 10
_diffrn_reflns_limit_h_min -12
_diffrn_reflns_limit_k_max 17
_diffrn_reflns_limit_k_min -13
_diffrn_reflns_limit_l_max 26
_diffrn_reflns_limit_l_min -24
_diffrn_reflns_number 16916
_diffrn_reflns_point_group_measured_fraction_full 0.982
_diffrn_reflns_point_group_measured_fraction_max 0.944
_diffrn_reflns_theta_full 67.684
_diffrn_reflns_theta_max 73.736
_diffrn_reflns_theta_min 3.480
_diffrn_source 'Enhance Ultra (Cu) X-ray Source'
_exptl_absorpt_coefficient_mu 6.491
_exptl_absorpt_correction_T_max 0.856
_exptl_absorpt_correction_T_min 0.272
_exptl_absorpt_correction_type analytical
_exptl_absorpt_process_details
; 
CrysAlisPro 1.171.38.43 (Rigaku Oxford Diffraction, 2015) 
Analytical numeric absorption correction using a multifaceted crystal 
model based on expressions derived by R.C. Clark & J.S. Reid. 
(Clark, R. C. & Reid, J. S. (1995). Acta Cryst. A51, 887-897) 
Empirical absorption correction using spherical harmonics, 
implemented in SCALE3 ABSPACK scaling algorithm. 
;
_exptl_crystal_colour Colourless
_exptl_crystal_density_diffrn 1.780
_exptl_crystal_description plates
_exptl_crystal_F_000 1570
_exptl_crystal_size_max 0.28
_exptl_crystal_size_mid 0.08
_exptl_crystal_size_min 0.02
_refine_diff_density_max 0.789
_refine_diff_density_min -0.763
_refine_diff_density_rms 0.091
_refine_ls_extinction_method none
_refine_ls_goodness_of_fit_ref 1.007
_refine_ls_hydrogen_treatment mixed
_refine_ls_matrix_type full
_refine_ls_number_parameters 773
_refine_ls_number_reflns 11244
_refine_ls_number_restraints 444
_refine_ls_restrained_S_all 0.999
_refine_ls_R_factor_all 0.0665
_refine_ls_R_factor_gt 0.0465
_refine_ls_shift/su_max 0.003
_refine_ls_shift/su_mean 0.000
_refine_ls_structure_factor_coef Fsqd
_refine_ls_weighting_details 'w=1/[\s^2^(Fo^2^)+(0.0409P)^2^] where P=(Fo^2^+2Fc^2^)/3'
_refine_ls_weighting_scheme calc
_refine_ls_wR_factor_gt 0.1040
_refine_ls_wR_factor_ref 0.1169
_reflns_Friedel_coverage 0.000
_reflns_number_gt 8496
_reflns_number_total 11244
_reflns_threshold_expression 'I > 2\s(I)'
_cod_data_source_file d4dt01418a2.cif
_cod_data_source_block Cu4_3b-prime4
_cod_depositor_comments 'Adding full bibliography for 7716605--7716610.cif.'
_cod_original_formula_sum 'C59.50 H52 Br4 Cu4 N8 S4'
_cod_database_code 7716607
_shelx_shelxl_version_number 2019/3
_shelx_space_group_comment
; 
The symmetry employed for this shelxl refinement is uniquely defined 
by the following loop, which should always be used as a source of 
symmetry information in preference to the above space-group names. 
They are only intended as comments. 
;

loop_
_space_group_symop_operation_xyz
'x, y, z'
'-x, -y, -z'

loop_
_atom_site_label
_atom_site_type_symbol
_atom_site_fract_x
_atom_site_fract_y
_atom_site_fract_z
_atom_site_U_iso_or_equiv
_atom_site_adp_type
_atom_site_occupancy
_atom_site_site_symmetry_order
_atom_site_calc_flag
_atom_site_refinement_flags_posn
_atom_site_refinement_flags_adp
_atom_site_refinement_flags_occupancy
_atom_site_disorder_assembly
_atom_site_disorder_group
Cu1 Cu 0.73829(6) 0.53764(5) 0.72063(3) 0.03640(14) Uani 1 1 d . . . . .
Cu2 Cu 0.67343(6) 0.43808(5) 0.83869(3) 0.03698(15) Uani 1 1 d . . . . .
Cu3 Cu 0.49294(6) 0.50074(5) 0.74680(3) 0.03651(14) Uani 1 1 d . . . . .
Cu4 Cu 0.55658(6) 0.62276(5) 0.80701(3) 0.03720(14) Uani 1 1 d . . . . .
C1 C 0.6443(4) 0.3148(3) 0.7353(2) 0.0363(9) Uani 1 1 d . . . . .
S1 S 0.77204(10) 0.36712(8) 0.75732(6) 0.0373(2) Uani 1 1 d . . . . .
N2 N 0.5274(3) 0.3636(3) 0.7318(2) 0.0376(8) Uani 1 1 d . . . . .
C3 C 0.4194(4) 0.3222(3) 0.7195(3) 0.0422(10) Uani 1 1 d . . . . .
C4 C 0.4010(5) 0.3129(4) 0.6583(3) 0.0504(12) Uani 1 1 d . . . . .
Br4 Br 0.52686(7) 0.35475(6) 0.58671(3) 0.06962(18) Uani 1 1 d . . . . .
C5 C 0.2860(6) 0.2806(5) 0.6475(4) 0.0617(15) Uani 1 1 d . . . . .
H5A H 0.275182 0.275175 0.605386 0.074 Uiso 1 1 calc R U . . .
C6 C 0.1892(6) 0.2568(5) 0.6974(4) 0.0660(17) Uani 1 1 d . . . . .
H6A H 0.111798 0.233756 0.690304 0.079 Uiso 1 1 calc R U . . .
C7 C 0.2049(5) 0.2665(4) 0.7585(4) 0.0599(15) Uani 1 1 d . . . . .
H7A H 0.136532 0.250781 0.792622 0.072 Uiso 1 1 calc R U . . .
C8 C 0.3133(5) 0.2972(3) 0.7709(3) 0.0494(12) Uani 1 1 d . . . . .
H8A H 0.320931 0.302783 0.813375 0.059 Uiso 1 1 calc R U . . .
N9 N 0.6734(3) 0.2211(3) 0.72477(18) 0.0429(9) Uani 1 1 d D . . . .
H9 H 0.6072(4) 0.2019(5) 0.7096(3) 0.061(18) Uiso 1 1 d D . . . .
C10 C 0.7970(4) 0.1578(3) 0.7330(3) 0.0423(10) Uani 1 1 d . . . . .
H10A H 0.777777 0.089050 0.754810 0.051 Uiso 1 1 calc R U . . .
H10B H 0.845204 0.181266 0.761862 0.051 Uiso 1 1 calc R U . . .
C11 C 0.8854(4) 0.1548(3) 0.6709(3) 0.0395(9) Uani 1 1 d . . . . .
C12 C 0.8924(5) 0.2360(4) 0.6189(3) 0.0463(11) Uani 1 1 d . . . . .
H12A H 0.837892 0.296283 0.621123 0.056 Uiso 1 1 calc R U . . .
C13 C 0.9777(5) 0.2318(5) 0.5631(3) 0.0544(12) Uani 1 1 d . . . . .
H13A H 0.980492 0.288384 0.527561 0.065 Uiso 1 1 calc R U . . .
C14 C 1.0585(6) 0.1444(5) 0.5598(3) 0.0646(16) Uani 1 1 d . . . . .
H14A H 1.117415 0.141041 0.521985 0.077 Uiso 1 1 calc R U . . .
C15 C 1.0531(6) 0.0628(5) 0.6112(4) 0.0652(16) Uani 1 1 d . . . . .
H15A H 1.108450 0.002950 0.608829 0.078 Uiso 1 1 calc R U . . .
C16 C 0.9673(5) 0.0671(4) 0.6666(3) 0.0497(12) Uani 1 1 d . . . . .
H16A H 0.964183 0.010074 0.701809 0.060 Uiso 1 1 calc R U . . .
C21 C 0.5391(4) 0.7328(3) 0.6757(2) 0.0334(8) Uani 1 1 d . . . . .
S21 S 0.57518(10) 0.61319(8) 0.65928(5) 0.0371(2) Uani 1 1 d . . . . .
N22 N 0.5191(3) 0.7421(3) 0.73461(17) 0.0340(7) Uani 1 1 d . . . . .
C23 C 0.4765(4) 0.8375(3) 0.7475(2) 0.0336(8) Uani 1 1 d . . . . .
C24 C 0.3477(4) 0.8818(3) 0.7436(2) 0.0382(9) Uani 1 1 d . . . . .
Br24 Br 0.22407(5) 0.81438(4) 0.71881(3) 0.04933(13) Uani 1 1 d . . . . .
C25 C 0.3049(5) 0.9737(4) 0.7585(2) 0.0461(11) Uani 1 1 d . . . . .
H25A H 0.216209 1.002132 0.755456 0.055 Uiso 1 1 calc R U . . .
C26 C 0.3930(6) 1.0227(4) 0.7776(3) 0.0484(11) Uani 1 1 d . . . . .
H26A H 0.365556 1.085782 0.787442 0.058 Uiso 1 1 calc R U . . .
C27 C 0.5218(5) 0.9798(4) 0.7825(2) 0.0456(10) Uani 1 1 d . . . . .
H27A H 0.581923 1.013569 0.796234 0.055 Uiso 1 1 calc R U . . .
C28 C 0.5642(4) 0.8884(3) 0.7677(2) 0.0386(9) Uani 1 1 d . . . . .
H28A H 0.652821 0.860144 0.771182 0.046 Uiso 1 1 calc R U . . .
N29 N 0.5310(4) 0.81209(19) 0.62362(16) 0.0393(8) Uani 1 1 d D . . . .
H29 H 0.519(4) 0.8708(2) 0.6351(3) 0.035(13) Uiso 1 1 d D . . . .
C30 C 0.5815(5) 0.8113(4) 0.5572(2) 0.0446(10) Uani 1 1 d . . . . .
H30A H 0.601859 0.741216 0.553641 0.054 Uiso 1 1 calc R U . . .
H30B H 0.664797 0.842080 0.546471 0.054 Uiso 1 1 calc R U . . .
C31 C 0.4894(4) 0.8655(3) 0.5081(2) 0.0365(9) Uani 1 1 d . . . . .
C32 C 0.3549(5) 0.8860(4) 0.5229(2) 0.0451(10) Uani 1 1 d . . . . .
H32A H 0.317052 0.869321 0.566673 0.054 Uiso 1 1 calc R U . . .
C33 C 0.2756(6) 0.9304(4) 0.4746(3) 0.0585(14) Uani 1 1 d . . . . .
H33A H 0.183669 0.944174 0.485318 0.070 Uiso 1 1 calc R U . . .
C34 C 0.3294(7) 0.9549(4) 0.4104(3) 0.0610(15) Uani 1 1 d . . . . .
H34A H 0.274469 0.984517 0.377207 0.073 Uiso 1 1 calc R U . . .
C35 C 0.4629(6) 0.9361(4) 0.3953(3) 0.0538(13) Uani 1 1 d . . . . .
H35A H 0.500084 0.952475 0.351460 0.065 Uiso 1 1 calc R U . . .
C36 C 0.5430(5) 0.8936(3) 0.4434(2) 0.0430(10) Uani 1 1 d . . . . .
H36A H 0.635433 0.883298 0.432589 0.052 Uiso 1 1 calc R U . . .
C41 C 0.8711(5) 0.6139(4) 0.8045(2) 0.0440(10) Uani 1 1 d . . . . .
S41 S 0.73567(11) 0.57651(8) 0.86215(5) 0.0388(2) Uani 1 1 d . . . . .
N42 N 0.8769(5) 0.6020(3) 0.7459(2) 0.0499(10) Uani 1 1 d D . . . .
C43 C 1.0018(3) 0.6181(3) 0.70308(17) 0.0352(11) Uani 0.751(2) 1 d DG U P A 1
C44 C 1.0035(3) 0.7032(2) 0.65266(19) 0.0364(11) Uani 0.751(2) 1 d DG U P A 1
C45 C 1.1144(3) 0.7169(3) 0.60791(17) 0.0401(12) Uani 0.751(2) 1 d DG U P A 1
H45A H 1.115607 0.774998 0.573453 0.048 Uiso 0.751(2) 1 calc R U P A 1
C46 C 1.2235(3) 0.6455(3) 0.6136(2) 0.0489(15) Uani 0.751(2) 1 d G U P A 1
H46A H 1.299267 0.654909 0.583001 0.059 Uiso 0.751(2) 1 calc R U P A 1
C47 C 1.2217(3) 0.5605(3) 0.6640(2) 0.0455(14) Uani 0.751(2) 1 d G U P A 1
H47A H 1.296296 0.511737 0.667883 0.055 Uiso 0.751(2) 1 calc R U P A 1
C48 C 1.1109(4) 0.5468(3) 0.70876(19) 0.0460(16) Uani 0.751(2) 1 d G U P A 1
H48A H 1.109663 0.488654 0.743217 0.055 Uiso 0.751(2) 1 calc R U P A 1
Br44 Br 0.86044(7) 0.80303(6) 0.64692(4) 0.0542(3) Uani 0.751(2) 1 d D U P A 1
C43' C 0.9367(10) 0.6719(8) 0.6918(5) 0.038(3) Uiso 0.249(2) 1 d DG U P A 2
C44' C 1.0614(11) 0.6253(7) 0.6771(6) 0.047(3) Uiso 0.249(2) 1 d DG U P A 2
C45' C 1.1425(10) 0.6702(8) 0.6235(6) 0.046(4) Uiso 0.249(2) 1 d DG U P A 2
H45' H 1.227711 0.638340 0.613450 0.056 Uiso 0.249(2) 1 calc R U P A 2
C46' C 1.0988(12) 0.7616(9) 0.5846(6) 0.061(4) Uiso 0.249(2) 1 d G U P A 2
H46' H 1.154177 0.792294 0.547964 0.073 Uiso 0.249(2) 1 calc R U P A 2
C47' C 0.9741(13) 0.8082(8) 0.5993(6) 0.053(4) Uiso 0.249(2) 1 d G U P A 2
H47' H 0.944210 0.870743 0.572699 0.064 Uiso 0.249(2) 1 calc R U P A 2
C48' C 0.8930(10) 0.7634(8) 0.6529(6) 0.051(5) Uiso 0.249(2) 1 d G U P A 2
H48' H 0.807774 0.795239 0.662919 0.061 Uiso 0.249(2) 1 calc R U P A 2
Br4' Br 1.1167(3) 0.4985(2) 0.72675(15) 0.0591(9) Uani 0.249(2) 1 d D U P A 2
N49 N 0.9685(3) 0.6484(4) 0.82445(18) 0.0592(12) Uani 1 1 d D . . . .
H49 H 1.0350(5) 0.6722(8) 0.7955(3) 0.055(17) Uiso 1 1 d D . . . .
C50 C 0.9713(6) 0.6732(5) 0.8866(3) 0.0552(13) Uani 1 1 d . . . . .
H50A H 1.061969 0.656225 0.898923 0.066 Uiso 1 1 calc R U . . .
H50B H 0.913719 0.631385 0.920174 0.066 Uiso 1 1 calc R U . . .
C51 C 0.9277(5) 0.7815(4) 0.8861(3) 0.0510(12) Uani 1 1 d . . . . .
C52 C 1.0168(6) 0.8488(5) 0.8772(3) 0.0640(15) Uani 1 1 d . . . . .
H52A H 1.108155 0.826996 0.871673 0.077 Uiso 1 1 calc R U . . .
C53 C 0.9761(8) 0.9474(6) 0.8762(4) 0.081(2) Uani 1 1 d . . . . .
H53A H 1.038792 0.993672 0.868943 0.097 Uiso 1 1 calc R U . . .
C54 C 0.8438(8) 0.9788(6) 0.8857(4) 0.0756(19) Uani 1 1 d . . . . .
H54A H 0.815641 1.046938 0.885135 0.091 Uiso 1 1 calc R U . . .
C55 C 0.7539(7) 0.9140(6) 0.8957(4) 0.0701(17) Uani 1 1 d . . . . .
H55A H 0.663160 0.936565 0.902707 0.084 Uiso 1 1 calc R U . . .
C56 C 0.7929(6) 0.8145(5) 0.8958(3) 0.0605(14) Uani 1 1 d . . . . .
H56A H 0.729257 0.769093 0.902346 0.073 Uiso 1 1 calc R U . . .
C61 C 0.4086(4) 0.4330(4) 0.9006(2) 0.0410(10) Uani 1 1 d . . . . .
S61 S 0.37312(10) 0.53592(8) 0.83603(5) 0.0381(2) Uani 1 1 d . . . . .
N62 N 0.5273(4) 0.3882(3) 0.90512(19) 0.0385(8) Uani 1 1 d D . . . .
C63 C 0.5520(4) 0.3120(2) 0.96348(16) 0.0361(12) Uani 0.753(2) 1 d DG U P B 1
C64 C 0.5655(4) 0.2123(3) 0.96113(15) 0.0384(12) Uani 0.753(2) 1 d DG U P B 1
C65 C 0.6025(4) 0.1383(2) 1.01427(18) 0.0395(12) Uani 0.753(2) 1 d DG U P B 1
H65A H 0.611778 0.070156 1.012664 0.047 Uiso 0.753(2) 1 calc R U P B 1
C66 C 0.6261(5) 0.1639(3) 1.06977(16) 0.0496(15) Uani 0.753(2) 1 d G U P B 1
H66A H 0.651373 0.113334 1.106089 0.060 Uiso 0.753(2) 1 calc R U P B 1
C67 C 0.6125(5) 0.2636(3) 1.07212(16) 0.0498(15) Uani 0.753(2) 1 d G U P B 1
H67A H 0.628612 0.281172 1.110047 0.060 Uiso 0.753(2) 1 calc R U P B 1
C68 C 0.5755(5) 0.3377(2) 1.0190(2) 0.0457(14) Uani 0.753(2) 1 d G U P B 1
H68A H 0.566255 0.405834 1.020581 0.055 Uiso 0.753(2) 1 calc R U P B 1
Br64 Br 0.53995(7) 0.17613(5) 0.88610(4) 0.0480(2) Uani 0.753(2) 1 d D U P B 1
C63' C 0.5497(14) 0.2815(7) 0.9415(5) 0.038(4) Uiso 0.247(2) 1 d DG U P B 2
C64' C 0.5808(14) 0.2631(6) 1.0046(5) 0.046(3) Uiso 0.247(2) 1 d DG U P B 2
C65' C 0.6034(16) 0.1656(7) 1.0407(5) 0.052(4) Uiso 0.247(2) 1 d DG U P B 2
H65' H 0.624606 0.153046 1.083774 0.062 Uiso 0.247(2) 1 calc R U P B 2
C66' C 0.5948(16) 0.0864(6) 1.0136(6) 0.055(4) Uiso 0.247(2) 1 d G U P B 2
H66' H 0.610227 0.019726 1.038232 0.066 Uiso 0.247(2) 1 calc R U P B 2
C67' C 0.5637(17) 0.1047(7) 0.9505(7) 0.058(4) Uiso 0.247(2) 1 d G U P B 2
H67' H 0.557872 0.050613 0.932019 0.069 Uiso 0.247(2) 1 calc R U P B 2
C68' C 0.5412(16) 0.2023(9) 0.9145(5) 0.059(5) Uiso 0.247(2) 1 d G U P B 2
H68' H 0.519896 0.214821 0.871349 0.071 Uiso 0.247(2) 1 calc R U P B 2
Br6' Br 0.5992(4) 0.3696(3) 1.03906(18) 0.0843(12) Uani 0.247(2) 1 d D U P B 2
N69 N 0.3065(4) 0.4070(3) 0.94605(18) 0.0723(17) Uani 1 1 d D . . . .
H69 H 0.3303(11) 0.3600(5) 0.9809(2) 0.09(2) Uiso 1 1 d D . . . .
C70 C 0.1679(5) 0.4264(5) 0.9370(3) 0.076(2) Uani 1 1 d . . . . .
H70A H 0.157412 0.474347 0.894882 0.091 Uiso 1 1 calc R U . . .
H70B H 0.120280 0.458044 0.971356 0.091 Uiso 1 1 calc R U . . .
C71 C 0.1063(5) 0.3350(5) 0.9386(3) 0.0656(18) Uani 1 1 d . . . . .
C72 C 0.1733(6) 0.2430(6) 0.9430(3) 0.0712(18) Uani 1 1 d . . . . .
H72A H 0.265808 0.234911 0.944136 0.085 Uiso 1 1 calc R U . . .
C73 C 0.1100(8) 0.1599(7) 0.9460(4) 0.083(2) Uani 1 1 d . . . . .
H73A H 0.158966 0.096054 0.949115 0.100 Uiso 1 1 calc R U . . .
C74 C -0.0193(9) 0.1708(9) 0.9445(5) 0.106(3) Uani 1 1 d . . . . .
H74A H -0.062669 0.114020 0.947210 0.127 Uiso 1 1 calc R U . . .
C75 C -0.0906(8) 0.2616(10) 0.9392(6) 0.114(4) Uani 1 1 d . . . . .
H75A H -0.182763 0.267907 0.937593 0.137 Uiso 1 1 calc R U . . .
C76 C -0.0295(6) 0.3457(7) 0.9360(4) 0.085(2) Uani 1 1 d . . . . .
H76A H -0.079328 0.409307 0.932228 0.102 Uiso 1 1 calc R U . . .
C80 C 1.2192(18) 0.473(2) 0.4752(13) 0.109(7) Uani 0.5 1 d D U P C -1
H80A H 1.238188 0.429469 0.444575 0.164 Uiso 0.5 1 calc R U P C -1
H80B H 1.260354 0.439979 0.514658 0.164 Uiso 0.5 1 calc R U P C -1
H80C H 1.254469 0.536286 0.455453 0.164 Uiso 0.5 1 calc R U P C -1
C81 C 1.0803(9) 0.4902(8) 0.4909(6) 0.068(3) Uani 0.5 1 d DG U P C -1
C82 C 1.0281(9) 0.4940(7) 0.5536(5) 0.053(4) Uani 0.5 1 d G U P C -1
H82A H 1.084738 0.483344 0.586455 0.063 Uiso 0.5 1 calc R U P C -1
C83 C 0.8931(10) 0.5134(8) 0.5683(5) 0.068(3) Uani 0.5 1 d G U P C -1
H83A H 0.857463 0.515993 0.611229 0.082 Uiso 0.5 1 calc R U P C -1
C84 C 0.8103(8) 0.5290(10) 0.5203(7) 0.098(6) Uani 0.5 1 d G U P C -1
H84A H 0.718051 0.542208 0.530363 0.118 Uiso 0.5 1 calc R U P C -1
C85 C 0.8625(13) 0.5251(9) 0.4576(6) 0.086(4) Uani 0.5 1 d G U P C -1
H85A H 0.805913 0.535774 0.424723 0.103 Uiso 0.5 1 calc R U P C -1
C86 C 0.9975(14) 0.5057(8) 0.4428(4) 0.072(5) Uani 0.5 1 d G U P C -1
H86A H 1.033188 0.503125 0.399947 0.086 Uiso 0.5 1 calc R U P C -1

loop_
_atom_site_aniso_label
_atom_site_aniso_U_11
_atom_site_aniso_U_22
_atom_site_aniso_U_33
_atom_site_aniso_U_23
_atom_site_aniso_U_13
_atom_site_aniso_U_12
Cu1 0.0339(3) 0.0376(3) 0.0384(3) -0.0091(3) -0.0033(2) -0.0067(2)
Cu2 0.0326(3) 0.0362(3) 0.0392(3) -0.0035(3) -0.0028(2) -0.0050(2)
Cu3 0.0349(3) 0.0316(3) 0.0437(3) -0.0095(3) -0.0059(3) -0.0032(2)
Cu4 0.0436(3) 0.0320(3) 0.0343(3) -0.0053(2) -0.0056(3) -0.0022(2)
C1 0.035(2) 0.0301(19) 0.043(2) -0.0075(17) -0.0040(17) -0.0019(16)
S1 0.0292(5) 0.0365(5) 0.0475(6) -0.0120(4) -0.0044(4) -0.0043(4)
N2 0.0303(17) 0.0336(17) 0.050(2) -0.0124(16) -0.0058(15) -0.0030(14)
C3 0.035(2) 0.032(2) 0.065(3) -0.018(2) -0.016(2) 0.0009(16)
C4 0.044(3) 0.042(2) 0.070(3) -0.020(2) -0.014(2) 0.001(2)
Br4 0.0692(4) 0.0850(4) 0.0571(4) -0.0200(3) -0.0081(3) -0.0101(3)
C5 0.051(3) 0.060(3) 0.085(4) -0.031(3) -0.027(3) 0.003(2)
C6 0.041(3) 0.059(3) 0.108(5) -0.031(3) -0.021(3) -0.005(2)
C7 0.037(3) 0.053(3) 0.088(4) -0.012(3) -0.009(3) -0.007(2)
C8 0.049(3) 0.030(2) 0.074(3) -0.014(2) -0.028(2) 0.0047(18)
N9 0.0315(18) 0.0383(19) 0.060(2) -0.0137(18) -0.0077(17) -0.0003(15)
C10 0.038(2) 0.032(2) 0.054(3) -0.0077(19) -0.006(2) 0.0025(17)
C11 0.0271(19) 0.040(2) 0.056(3) -0.015(2) -0.0109(18) -0.0056(16)
C12 0.049(3) 0.040(2) 0.052(3) -0.010(2) -0.011(2) -0.0074(19)
C13 0.050(3) 0.062(3) 0.052(3) -0.010(2) -0.006(2) -0.014(2)
C14 0.042(3) 0.088(4) 0.065(4) -0.027(3) 0.006(3) -0.005(3)
C15 0.043(3) 0.070(4) 0.081(4) -0.030(3) -0.003(3) 0.015(3)
C16 0.040(2) 0.044(3) 0.063(3) -0.012(2) -0.013(2) 0.006(2)
C21 0.0311(19) 0.033(2) 0.033(2) -0.0024(16) -0.0059(16) -0.0033(15)
S21 0.0400(5) 0.0362(5) 0.0353(5) -0.0101(4) -0.0049(4) -0.0017(4)
N22 0.0351(17) 0.0336(17) 0.0331(18) -0.0054(14) -0.0081(14) -0.0036(13)
C23 0.037(2) 0.034(2) 0.0296(19) -0.0063(16) -0.0035(16) -0.0029(16)
C24 0.039(2) 0.037(2) 0.036(2) -0.0030(17) -0.0047(17) -0.0056(17)
Br24 0.0352(2) 0.0597(3) 0.0571(3) -0.0188(2) -0.0053(2) -0.0098(2)
C25 0.043(2) 0.045(2) 0.046(3) -0.011(2) -0.006(2) 0.009(2)
C26 0.061(3) 0.038(2) 0.047(3) -0.013(2) -0.011(2) 0.002(2)
C27 0.058(3) 0.039(2) 0.044(2) -0.0122(19) -0.008(2) -0.015(2)
C28 0.037(2) 0.039(2) 0.037(2) -0.0035(17) -0.0099(17) -0.0025(17)
N29 0.042(2) 0.0376(19) 0.0341(19) -0.0040(15) -0.0034(15) 0.0000(15)
C30 0.044(2) 0.051(3) 0.032(2) -0.0039(19) 0.0003(18) 0.0023(19)
C31 0.044(2) 0.0298(19) 0.035(2) -0.0051(16) -0.0047(18) -0.0088(16)
C32 0.044(2) 0.044(2) 0.043(2) -0.0004(19) -0.006(2) -0.0078(19)
C33 0.045(3) 0.059(3) 0.069(4) -0.008(3) -0.019(3) -0.002(2)
C34 0.084(4) 0.047(3) 0.055(3) 0.003(2) -0.038(3) -0.013(3)
C35 0.077(4) 0.045(3) 0.039(3) -0.005(2) -0.018(2) -0.004(2)
C36 0.055(3) 0.034(2) 0.036(2) -0.0029(17) -0.004(2) -0.0055(19)
C41 0.055(3) 0.043(2) 0.037(2) -0.0076(19) -0.005(2) -0.017(2)
S41 0.0398(5) 0.0428(5) 0.0339(5) -0.0059(4) -0.0054(4) -0.0094(4)
N42 0.060(3) 0.058(2) 0.037(2) -0.0069(18) -0.0021(18) -0.033(2)
C43 0.032(3) 0.038(3) 0.038(3) -0.010(2) -0.003(2) -0.011(2)
C44 0.025(2) 0.040(3) 0.042(3) -0.006(2) -0.004(2) -0.003(2)
C45 0.035(3) 0.040(3) 0.045(3) -0.004(3) -0.005(2) -0.011(2)
C46 0.032(3) 0.060(4) 0.055(4) -0.018(3) 0.004(3) -0.005(3)
C47 0.033(3) 0.042(3) 0.060(4) -0.012(3) -0.008(3) 0.005(2)
C48 0.041(3) 0.047(4) 0.055(4) -0.019(3) -0.006(3) -0.008(3)
Br44 0.0340(4) 0.0466(4) 0.0707(5) 0.0034(3) -0.0064(3) 0.0016(3)
Br4' 0.0541(14) 0.0552(16) 0.0680(17) -0.0196(13) -0.0176(12) 0.0142(12)
N49 0.059(3) 0.086(3) 0.045(2) -0.027(2) 0.004(2) -0.039(2)
C50 0.059(3) 0.071(3) 0.046(3) -0.022(3) -0.014(2) -0.019(3)
C51 0.050(3) 0.064(3) 0.042(3) -0.016(2) -0.010(2) -0.006(2)
C52 0.053(3) 0.075(4) 0.071(4) -0.030(3) 0.002(3) -0.018(3)
C53 0.073(4) 0.077(4) 0.099(6) -0.032(4) 0.007(4) -0.027(4)
C54 0.085(5) 0.072(4) 0.068(4) -0.019(3) -0.015(4) 0.007(4)
C55 0.059(3) 0.081(4) 0.070(4) -0.015(3) -0.023(3) 0.004(3)
C56 0.052(3) 0.074(4) 0.061(3) -0.018(3) -0.013(3) -0.011(3)
C61 0.034(2) 0.044(2) 0.041(2) -0.0031(19) 0.0002(18) -0.0080(18)
S61 0.0346(5) 0.0344(5) 0.0409(5) -0.0045(4) -0.0021(4) 0.0004(4)
N62 0.0360(19) 0.0328(17) 0.042(2) 0.0019(15) -0.0047(15) -0.0057(14)
C63 0.031(3) 0.035(3) 0.035(3) 0.002(2) 0.000(2) -0.003(2)
C64 0.032(3) 0.035(3) 0.045(3) -0.002(2) -0.005(2) -0.005(2)
C65 0.046(3) 0.026(3) 0.045(3) -0.005(2) -0.009(2) -0.003(2)
C66 0.054(4) 0.050(3) 0.039(3) 0.000(3) -0.008(3) -0.004(3)
C67 0.060(4) 0.053(3) 0.038(3) -0.011(3) -0.011(3) -0.005(3)
C68 0.048(3) 0.046(3) 0.044(4) -0.012(3) -0.007(3) -0.002(3)
Br64 0.0543(4) 0.0403(4) 0.0520(4) -0.0136(3) -0.0159(3) 0.0009(3)
Br6' 0.081(2) 0.108(3) 0.076(2) -0.0474(19) -0.0204(16) 0.0076(18)
N69 0.037(2) 0.084(4) 0.067(3) 0.028(3) -0.001(2) 0.002(2)
C70 0.035(3) 0.086(4) 0.073(4) 0.027(3) 0.009(3) 0.007(3)
C71 0.029(2) 0.100(5) 0.044(3) 0.015(3) 0.002(2) 0.008(3)
C72 0.040(3) 0.098(5) 0.068(4) -0.009(4) -0.005(3) 0.000(3)
C73 0.079(5) 0.100(6) 0.074(5) -0.032(4) -0.013(4) 0.005(4)
C74 0.073(5) 0.150(9) 0.114(8) -0.064(7) -0.006(5) -0.023(6)
C75 0.046(4) 0.175(11) 0.121(8) -0.029(8) -0.017(4) -0.017(5)
C76 0.037(3) 0.113(6) 0.089(5) 0.000(4) -0.009(3) 0.007(3)
C80 0.089(11) 0.088(12) 0.133(15) -0.024(12) 0.039(11) -0.008(9)
C81 0.083(8) 0.042(5) 0.075(7) -0.019(5) 0.018(6) -0.011(5)
C82 0.062(7) 0.060(8) 0.036(7) -0.016(6) 0.012(5) -0.017(6)
C83 0.062(7) 0.076(7) 0.068(7) -0.023(6) 0.003(6) -0.007(6)
C84 0.082(11) 0.078(10) 0.131(13) -0.008(11) -0.020(10) -0.022(9)
C85 0.102(10) 0.060(7) 0.102(10) -0.017(7) -0.042(9) 0.001(7)
C86 0.109(12) 0.058(9) 0.053(9) -0.019(8) -0.014(8) -0.011(8)

loop_
_atom_type_symbol
_atom_type_description
_atom_type_scat_dispersion_real
_atom_type_scat_dispersion_imag
_atom_type_scat_source
C C 0.0181 0.0091 'International Tables Vol C Tables 4.2.6.8 and 6.1.1.4'
H H 0.0000 0.0000 'International Tables Vol C Tables 4.2.6.8 and 6.1.1.4'
Br Br -0.6763 1.2805 'International Tables Vol C Tables 4.2.6.8 and 6.1.1.4'
Cu Cu -1.9646 0.5888 'International Tables Vol C Tables 4.2.6.8 and 6.1.1.4'
N N 0.0311 0.0180 'International Tables Vol C Tables 4.2.6.8 and 6.1.1.4'
S S 0.3331 0.5567 'International Tables Vol C Tables 4.2.6.8 and 6.1.1.4'

loop_
_geom_angle_atom_site_label_1
_geom_angle_atom_site_label_2
_geom_angle_atom_site_label_3
_geom_angle
_geom_angle_site_symmetry_1
_geom_angle_site_symmetry_3
_geom_angle_publ_flag
N42 Cu1 S21 127.37(14) . . ?
N42 Cu1 S1 110.53(14) . . ?
S21 Cu1 S1 121.98(5) . . ?
N42 Cu1 Cu2 93.90(12) . . ?
S21 Cu1 Cu2 118.15(4) . . ?
S1 Cu1 Cu2 54.60(3) . . ?
N42 Cu1 Cu3 144.46(14) . . ?
S21 Cu1 Cu3 54.90(3) . . ?
S1 Cu1 Cu3 81.13(3) . . ?
Cu2 Cu1 Cu3 64.86(3) . . ?
N42 Cu1 Cu4 87.99(14) . . ?
S21 Cu1 Cu4 77.18(3) . . ?
S1 Cu1 Cu4 110.97(4) . . ?
Cu2 Cu1 Cu4 58.41(2) . . ?
Cu3 Cu1 Cu4 56.84(2) . . ?
N62 Cu2 S1 126.54(12) . . ?
N62 Cu2 S41 108.36(12) . . ?
S1 Cu2 S41 125.00(5) . . ?
N62 Cu2 Cu1 146.31(11) . . ?
S1 Cu2 Cu1 55.71(3) . . ?
S41 Cu2 Cu1 81.37(4) . . ?
N62 Cu2 Cu4 94.64(11) . . ?
S1 Cu2 Cu4 117.82(4) . . ?
S41 Cu2 Cu4 53.96(3) . . ?
Cu1 Cu2 Cu4 64.43(2) . . ?
N62 Cu2 Cu3 88.95(11) . . ?
S1 Cu2 Cu3 77.62(4) . . ?
S41 Cu2 Cu3 109.08(4) . . ?
Cu1 Cu2 Cu3 57.68(2) . . ?
Cu4 Cu2 Cu3 56.53(2) . . ?
N2 Cu3 S61 122.95(12) . . ?
N2 Cu3 S21 110.68(12) . . ?
S61 Cu3 S21 126.17(5) . . ?
N2 Cu3 Cu4 145.77(11) . . ?
S61 Cu3 Cu4 56.95(4) . . ?
S21 Cu3 Cu4 81.78(4) . . ?
N2 Cu3 Cu1 95.37(11) . . ?
S61 Cu3 Cu1 119.59(4) . . ?
S21 Cu3 Cu1 54.57(3) . . ?
Cu4 Cu3 Cu1 65.22(3) . . ?
N2 Cu3 Cu2 87.20(11) . . ?
S61 Cu3 Cu2 78.00(4) . . ?
S21 Cu3 Cu2 110.63(4) . . ?
Cu4 Cu3 Cu2 58.68(2) . . ?
Cu1 Cu3 Cu2 57.46(2) . . ?
N22 Cu4 S41 129.28(11) . . ?
N22 Cu4 S61 108.94(11) . . ?
S41 Cu4 S61 121.61(5) . . ?
N22 Cu4 Cu3 93.14(11) . . ?
S41 Cu4 Cu3 118.53(4) . . ?
S61 Cu4 Cu3 54.30(3) . . ?
N22 Cu4 Cu2 145.77(11) . . ?
S41 Cu4 Cu2 55.42(3) . . ?
S61 Cu4 Cu2 80.15(3) . . ?
Cu3 Cu4 Cu2 64.79(3) . . ?
N22 Cu4 Cu1 89.26(11) . . ?
S41 Cu4 Cu1 77.91(4) . . ?
S61 Cu4 Cu1 110.11(4) . . ?
Cu3 Cu4 Cu1 57.95(2) . . ?
Cu2 Cu4 Cu1 57.15(2) . . ?
N2 C1 N9 122.5(4) . . ?
N2 C1 S1 120.4(3) . . ?
N9 C1 S1 117.0(3) . . ?
C1 S1 Cu2 104.15(15) . . ?
C1 S1 Cu1 108.37(14) . . ?
Cu2 S1 Cu1 69.69(4) . . ?
C1 N2 C3 122.6(4) . . ?
C1 N2 Cu3 120.2(3) . . ?
C3 N2 Cu3 117.1(3) . . ?
C4 C3 N2 123.6(5) . . ?
C4 C3 C8 116.8(4) . . ?
N2 C3 C8 119.3(4) . . ?
C3 C4 C5 121.3(6) . . ?
C3 C4 Br4 119.7(4) . . ?
C5 C4 Br4 118.8(5) . . ?
C6 C5 C4 120.1(6) . . ?
C5 C6 C7 119.6(5) . . ?
C8 C7 C6 122.2(6) . . ?
C7 C8 C3 120.1(6) . . ?
C1 N9 C10 126.5(3) . . ?
N9 C10 C11 114.9(4) . . ?
C12 C11 C16 118.3(5) . . ?
C12 C11 C10 122.8(4) . . ?
C16 C11 C10 118.9(5) . . ?
C11 C12 C13 121.5(5) . . ?
C14 C13 C12 119.5(6) . . ?
C15 C14 C13 119.8(6) . . ?
C14 C15 C16 120.5(5) . . ?
C15 C16 C11 120.4(5) . . ?
N22 C21 N29 123.0(4) . . ?
N22 C21 S21 120.2(3) . . ?
N29 C21 S21 116.8(3) . . ?
C21 S21 Cu1 104.24(14) . . ?
C21 S21 Cu3 108.10(14) . . ?
Cu1 S21 Cu3 70.52(4) . . ?
C21 N22 C23 119.9(4) . . ?
C21 N22 Cu4 119.5(3) . . ?
C23 N22 Cu4 120.5(3) . . ?
C24 C23 C28 117.7(4) . . ?
C24 C23 N22 122.3(4) . . ?
C28 C23 N22 120.0(4) . . ?
C23 C24 C25 122.3(4) . . ?
C23 C24 Br24 119.3(3) . . ?
C25 C24 Br24 118.4(4) . . ?
C26 C25 C24 119.1(5) . . ?
C25 C26 C27 119.8(4) . . ?
C28 C27 C26 121.0(5) . . ?
C27 C28 C23 120.2(4) . . ?
C21 N29 C30 126.1(3) . . ?
N29 C30 C31 114.5(4) . . ?
C32 C31 C36 118.5(4) . . ?
C32 C31 C30 123.9(4) . . ?
C36 C31 C30 117.6(4) . . ?
C33 C32 C31 120.5(5) . . ?
C32 C33 C34 120.4(5) . . ?
C35 C34 C33 119.5(5) . . ?
C34 C35 C36 120.5(5) . . ?
C35 C36 C31 120.5(5) . . ?
N42 C41 N49 122.1(5) . . ?
N42 C41 S41 119.8(4) . . ?
N49 C41 S41 118.0(4) . . ?
C41 S41 Cu4 105.38(17) . . ?
C41 S41 Cu2 106.63(16) . . ?
Cu4 S41 Cu2 70.62(4) . . ?
C41 N42 C43' 120.4(7) . . ?
C41 N42 C43 117.6(4) . . ?
C41 N42 Cu1 120.8(3) . . ?
C43' N42 Cu1 112.3(6) . . ?
C43 N42 Cu1 120.4(3) . . ?
C44 C43 C48 120.0 . . ?
C44 C43 N42 118.0(3) . . ?
C48 C43 N42 121.8(3) . . ?
C45 C44 C43 120.0 . . ?
C45 C44 Br44 119.52(19) . . ?
C43 C44 Br44 120.40(19) . . ?
C44 C45 C46 120.0 . . ?
C45 C46 C47 120.0 . . ?
C48 C47 C46 120.0 . . ?
C47 C48 C43 120.0 . . ?
C44' C43' C48' 120.0 . . ?
C44' C43' N42 105.2(6) . . ?
C48' C43' N42 134.5(6) . . ?
C45' C44' C43' 120.0 . . ?
C45' C44' Br4' 119.9(5) . . ?
C43' C44' Br4' 120.0(5) . . ?
C44' C45' C46' 120.0 . . ?
C45' C46' C47' 120.0 . . ?
C48' C47' C46' 120.0 . . ?
C47' C48' C43' 120.0 . . ?
C41 N49 C50 128.1(4) . . ?
N49 C50 C51 113.9(5) . . ?
C52 C51 C56 118.8(6) . . ?
C52 C51 C50 121.4(5) . . ?
C56 C51 C50 119.7(5) . . ?
C51 C52 C53 121.0(6) . . ?
C52 C53 C54 119.6(7) . . ?
C55 C54 C53 120.7(7) . . ?
C54 C55 C56 120.6(7) . . ?
C55 C56 C51 119.3(6) . . ?
N62 C61 N69 122.7(4) . . ?
N62 C61 S61 121.3(3) . . ?
N69 C61 S61 116.0(3) . . ?
C61 S61 Cu3 106.31(17) . . ?
C61 S61 Cu4 107.64(16) . . ?
Cu3 S61 Cu4 68.75(4) . . ?
C61 N62 C63 118.1(4) . . ?
C61 N62 C63' 120.4(7) . . ?
C61 N62 Cu2 119.6(3) . . ?
C63 N62 Cu2 121.8(3) . . ?
C63' N62 Cu2 115.9(6) . . ?
C64 C63 C68 120.0 . . ?
C64 C63 N62 118.8(3) . . ?
C68 C63 N62 120.8(3) . . ?
C65 C64 C63 120.0 . . ?
C65 C64 Br64 119.1(2) . . ?
C63 C64 Br64 120.8(2) . . ?
C64 C65 C66 120.0 . . ?
C67 C66 C65 120.0 . . ?
C68 C67 C66 120.0 . . ?
C67 C68 C63 120.0 . . ?
C64' C63' C68' 120.0 . . ?
C64' C63' N62 117.4(6) . . ?
C68' C63' N62 122.6(6) . . ?
C63' C64' C65' 120.0 . . ?
C63' C64' Br6' 119.6(5) . . ?
C65' C64' Br6' 120.4(5) . . ?
C64' C65' C66' 120.0 . . ?
C67' C66' C65' 120.0 . . ?
C66' C67' C68' 120.0 . . ?
C67' C68' C63' 120.0 . . ?
C61 N69 C70 126.7(4) . . ?
N69 C70 C71 113.9(5) . . ?
C72 C71 C76 118.3(8) . . ?
C72 C71 C70 124.2(5) . . ?
C76 C71 C70 117.5(7) . . ?
C71 C72 C73 121.7(6) . . ?
C74 C73 C72 119.4(9) . . ?
C73 C74 C75 121.1(10) . . ?
C74 C75 C76 120.5(8) . . ?
C75 C76 C71 119.0(8) . . ?
C82 C81 C86 120.0 . . ?
C82 C81 C80 120.2(15) . . ?
C86 C81 C80 119.8(15) . . ?
C81 C82 C83 120.0 . . ?
C82 C83 C84 120.0 . . ?
C85 C84 C83 120.0 . . ?
C86 C85 C84 120.0 . . ?
C85 C86 C81 120.0 . . ?

loop_
_geom_bond_atom_site_label_1
_geom_bond_atom_site_label_2
_geom_bond_distance
_geom_bond_site_symmetry_2
_geom_bond_publ_flag
Cu1 N42 1.999(4) . ?
Cu1 S21 2.2618(12) . ?
Cu1 S1 2.2998(12) . ?
Cu1 Cu2 2.6107(9) . ?
Cu1 Cu3 2.6169(9) . ?
Cu1 Cu4 2.8033(9) . ?
Cu2 N62 1.998(4) . ?
Cu2 S1 2.2689(13) . ?
Cu2 S41 2.3103(13) . ?
Cu2 Cu4 2.6471(9) . ?
Cu2 Cu3 2.8034(9) . ?
Cu3 N2 1.992(4) . ?
Cu3 S61 2.2522(13) . ?
Cu3 S21 2.2711(13) . ?
Cu3 Cu4 2.5846(9) . ?
Cu4 N22 2.004(3) . ?
Cu4 S41 2.2691(12) . ?
Cu4 S61 2.3244(13) . ?
C1 N2 1.301(6) . ?
C1 N9 1.366(6) . ?
C1 S1 1.770(5) . ?
N2 C3 1.415(6) . ?
C3 C4 1.393(8) . ?
C3 C8 1.455(8) . ?
C4 C5 1.399(8) . ?
C4 Br4 1.897(6) . ?
C5 C6 1.369(10) . ?
C6 C7 1.386(10) . ?
C7 C8 1.340(8) . ?
N9 C10 1.451(5) . ?
C10 C11 1.512(7) . ?
C11 C12 1.378(7) . ?
C11 C16 1.399(7) . ?
C12 C13 1.391(8) . ?
C13 C14 1.386(9) . ?
C14 C15 1.373(10) . ?
C15 C16 1.388(9) . ?
C21 N22 1.289(6) . ?
C21 N29 1.362(5) . ?
C21 S21 1.768(4) . ?
N22 C23 1.423(6) . ?
C23 C24 1.390(6) . ?
C23 C28 1.402(6) . ?
C24 C25 1.394(7) . ?
C24 Br24 1.897(5) . ?
C25 C26 1.377(8) . ?
C26 C27 1.387(8) . ?
C27 C28 1.386(7) . ?
N29 C30 1.450(6) . ?
C30 C31 1.506(6) . ?
C31 C32 1.387(7) . ?
C31 C36 1.399(7) . ?
C32 C33 1.381(8) . ?
C33 C34 1.387(9) . ?
C34 C35 1.375(10) . ?
C35 C36 1.378(7) . ?
C41 N42 1.303(7) . ?
C41 N49 1.341(6) . ?
C41 S41 1.777(5) . ?
N42 C43' 1.443(9) . ?
N42 C43 1.485(5) . ?
C43 C44 1.3900 . ?
C43 C48 1.3900 . ?
C44 C45 1.3900 . ?
C44 Br44 1.875(3) . ?
C45 C46 1.3900 . ?
C46 C47 1.3900 . ?
C47 C48 1.3900 . ?
C43' C44' 1.3900 . ?
C43' C48' 1.3900 . ?
C44' C45' 1.3900 . ?
C44' Br4' 1.877(8) . ?
C45' C46' 1.3900 . ?
C46' C47' 1.3900 . ?
C47' C48' 1.3900 . ?
N49 C50 1.467(6) . ?
C50 C51 1.510(8) . ?
C51 C52 1.370(9) . ?
C51 C56 1.407(8) . ?
C52 C53 1.374(10) . ?
C53 C54 1.378(11) . ?
C54 C55 1.348(11) . ?
C55 C56 1.387(10) . ?
C61 N62 1.300(6) . ?
C61 N69 1.356(6) . ?
C61 S61 1.762(5) . ?
N62 C63 1.451(4) . ?
N62 C63' 1.498(9) . ?
C63 C64 1.3900 . ?
C63 C68 1.3900 . ?
C64 C65 1.3900 . ?
C64 Br64 1.869(3) . ?
C65 C66 1.3900 . ?
C66 C67 1.3900 . ?
C67 C68 1.3900 . ?
C63' C64' 1.3900 . ?
C63' C68' 1.3900 . ?
C64' C65' 1.3900 . ?
C64' Br6' 1.862(8) . ?
C65' C66' 1.3900 . ?
C66' C67' 1.3900 . ?
C67' C68' 1.3900 . ?
N69 C70 1.452(7) . ?
C70 C71 1.495(11) . ?
C71 C72 1.355(10) . ?
C71 C76 1.399(8) . ?
C72 C73 1.395(12) . ?
C73 C74 1.329(12) . ?
C74 C75 1.357(15) . ?
C75 C76 1.393(15) . ?
C80 C81 1.429(16) . ?
C81 C82 1.3900 . ?
C81 C86 1.3900 . ?
C82 C83 1.3900 . ?
C83 C84 1.3900 . ?
C84 C85 1.3900 . ?
C85 C86 1.3900 . ?
